data_2206603
loop_
_publ_author_name
'Zhang, Li-Ping'
'Zhu, Long-Guan'

_publ_section_title
;
 The cyclic dimer
 bis(\m~2~-4-sulfonatobenzoato)bis[(di-2-pyridylamine)copper(II)]
 trihydrate
;
_journal_issue 8
_journal_name_full 'Acta Crystallographica Section E'
_journal_page_first m1439
_journal_page_last m1440
_journal_paper_doi 10.1107/S1600536805020489
_journal_volume 61
_journal_year 2005
_chemical_formula_iupac '[Cu2 (C7 H4 O5 S)2 (C10 H9 N3)2] , 3H2 O'
_chemical_formula_moiety 'C34 H26 Cu2 N6 O10 S2, 3H2 O'
_chemical_formula_sum 'C34 H32 Cu2 N6 O13 S2'
_chemical_formula_weight 923.86
_chemical_name_systematic
;
bis(\m~2~-4-sulfonatobenzoato)bis[(di-2-pyridylamine)copper(II)] trihydrate
;
_space_group_IT_number 2
_symmetry_cell_setting triclinic
_symmetry_space_group_name_Hall '-P 1'
_symmetry_space_group_name_H-M 'P -1'
_atom_sites_solution_hydrogens geom
_atom_sites_solution_primary direct
_atom_sites_solution_secondary difmap
_audit_creation_method SHELXL97
_cell_angle_alpha 87.0270(10)
_cell_angle_beta 85.5070(10)
_cell_angle_gamma 80.5520(10)
_cell_formula_units_Z 1
_cell_length_a 8.2409(5)
_cell_length_b 9.8064(6)
_cell_length_c 11.5670(7)
_cell_measurement_reflns_used 3422
_cell_measurement_temperature 295(2)
_cell_measurement_theta_max 27.7
_cell_measurement_theta_min 2.5
_cell_volume 918.53(10)
_computing_cell_refinement 'SAINT (Bruker, 2002)'
_computing_data_collection 'SMART (Bruker, 2002)'
_computing_data_reduction SAINT
_computing_molecular_graphics 'ORTEP-3 for Windows (Farrugia, 1997)'
_computing_publication_material 'WinGX (Farrugia, 1999)'
_computing_structure_refinement 'SHELXL97 (Sheldrick, 1997)'
_computing_structure_solution 'SHELXS97 (Sheldrick, 1997)'
_diffrn_ambient_temperature 295(2)
_diffrn_measured_fraction_theta_full 0.99
_diffrn_measured_fraction_theta_max 0.99
_diffrn_measurement_device_type 'Bruker APEX area-detector'
_diffrn_measurement_method '\f and \w'
_diffrn_radiation_monochromator graphite
_diffrn_radiation_source 'fine-focus sealed tube'
_diffrn_radiation_type MoK\a
_diffrn_radiation_wavelength 0.71073
_diffrn_reflns_av_R_equivalents 0.0185
_diffrn_reflns_av_sigmaI/netI 0.0285
_diffrn_reflns_limit_h_max 9
_diffrn_reflns_limit_h_min -9
_diffrn_reflns_limit_k_max 11
_diffrn_reflns_limit_k_min -11
_diffrn_reflns_limit_l_max 13
_diffrn_reflns_limit_l_min -13
_diffrn_reflns_number 6651
_diffrn_reflns_theta_full 25.0
_diffrn_reflns_theta_max 25.0
_diffrn_reflns_theta_min 1.8
_diffrn_standards_decay_% 0
_diffrn_standards_number 0
_exptl_absorpt_coefficient_mu 1.347
_exptl_absorpt_correction_T_max 0.8133
_exptl_absorpt_correction_T_min 0.6285
_exptl_absorpt_correction_type multi-scan
_exptl_absorpt_process_details '(SADABS; Sheldrick, 2002)'
_exptl_crystal_colour green
_exptl_crystal_density_diffrn 1.670
_exptl_crystal_density_method 'not measured'
_exptl_crystal_description block
_exptl_crystal_F_000 472
_exptl_crystal_size_max 0.38
_exptl_crystal_size_mid 0.19
_exptl_crystal_size_min 0.16
_refine_diff_density_max 0.98
_refine_diff_density_min -0.52
_refine_ls_extinction_method none
_refine_ls_goodness_of_fit_ref 1.168
_refine_ls_hydrogen_treatment constr
_refine_ls_matrix_type full
_refine_ls_number_parameters 284
_refine_ls_number_reflns 3218
_refine_ls_number_restraints 27
_refine_ls_restrained_S_all 1.211
_refine_ls_R_factor_all 0.070
_refine_ls_R_factor_gt 0.065
_refine_ls_shift/su_max 0.000
_refine_ls_shift/su_mean 0.000
_refine_ls_structure_factor_coef Fsqd
_refine_ls_weighting_details 'calc w = 1/[\s^2^(Fo^2^)+(0.0638P)^2^+2.1586P] where P = (Fo^2^+2Fc^2^)/3'
_refine_ls_weighting_scheme calc
_refine_ls_wR_factor_gt 0.154
_refine_ls_wR_factor_ref 0.157
_reflns_number_gt 2979
_reflns_number_total 3218
_reflns_threshold_expression I>2\s(I)
_cod_data_source_file xu6023.cif
_cod_data_source_block I
_cod_depositor_comments
;
The following automatic conversions were performed:

'_geom_angle_publ_flag' tag value 'ye' was replaced with 'yes' value.

Automatic conversion script
Id: cif_fix_values 1646 2011-03-28 12:23:43Z adriana 
;
_cod_original_cell_volume 918.50(10)
_cod_database_code 2206603
_cod_database_fobs_code 2206603

loop_
_symmetry_equiv_pos_as_xyz
'x, y, z'
'-x, -y, -z'

loop_
_atom_site_label
_atom_site_fract_x
_atom_site_fract_y
_atom_site_fract_z
_atom_site_U_iso_or_equiv
_atom_site_adp_type
_atom_site_calc_flag
_atom_site_refinement_flags
_atom_site_occupancy
_atom_site_disorder_assembly
_atom_site_disorder_group
_atom_site_type_symbol
Cu1 0.57003(8) 0.06038(6) 0.32867(5) 0.0438(2) Uani d . 1 . . Cu
S1 0.1942(2) 0.70064(17) 0.77512(17) 0.0677(5) Uani d D 1 . . S
N1 0.4495(5) -0.0155(4) 0.2148(3) 0.0389(9) Uani d . 1 . . N
N2 0.6791(6) -0.1749(4) 0.1464(4) 0.0483(11) Uani d . 1 . . N
H2N 0.7174 -0.2228 0.0872 0.058 Uiso calc R 1 . . H
N3 0.7609(5) -0.0860(4) 0.3138(4) 0.0403(10) Uani d . 1 . . N
O1 0.3898(5) 0.2076(4) 0.3839(3) 0.0561(10) Uani d . 1 . . O
O2 0.6015(5) 0.1460(4) 0.4856(3) 0.0480(9) Uani d . 1 . . O
O3 0.0621(7) 0.7827(6) 0.7111(6) 0.124(3) Uani d D 1 A . O
O4 0.1121(14) 0.6450(13) 0.8723(10) 0.068(3) Uani d PDU 0.50 A 3 O
O4' 0.1908(19) 0.6359(15) 0.8912(9) 0.101(5) Uani d PDU 0.50 A 4 O
O5 0.3221(6) 0.7819(4) 0.7847(4) 0.0687(13) Uani d D 1 . . O
O1W 0.7930(14) -0.3733(11) -0.0213(10) 0.084(3) Uani d PD 0.57 B 1 O
H1A 0.8770 -0.3460 -0.0458 0.100 Uiso d PRD 0.57 B 1 H
H1B 0.7580 -0.4030 -0.0788 0.100 Uiso d PRD 0.57 B 1 H
O1W' 0.713(2) -0.4178(15) 0.0147(13) 0.087(4) Uani d PD 0.43 C 2 O
H1C 0.7846 -0.4777 0.0468 0.104 Uiso d PRD 0.43 C 2 H
H1D 0.7336 -0.4037 -0.0592 0.104 Uiso d PRD 0.43 C 2 H
O2W 0.2059(13) 0.4015(10) 0.2218(8) 0.076(3) Uani d PD 0.50 . . O
H1W 0.2745 0.3397 0.2539 0.091 Uiso d PRD 0.50 . . H
H2W 0.1147 0.3710 0.2237 0.091 Uiso d PRD 0.50 . . H
C1 0.2884(7) 0.0387(6) 0.2070(5) 0.0505(13) Uani d . 1 . . C
H1 0.2405 0.1062 0.2583 0.061 Uiso calc R 1 . . H
C2 0.1935(8) -0.0003(6) 0.1282(5) 0.0581(15) Uani d . 1 . . C
H2 0.0834 0.0398 0.1254 0.070 Uiso calc R 1 . . H
C3 0.2641(8) -0.1014(7) 0.0520(5) 0.0594(15) Uani d . 1 . . C
H3 0.2019 -0.1304 -0.0030 0.071 Uiso calc R 1 . . H
C4 0.4253(8) -0.1576(6) 0.0585(5) 0.0538(14) Uani d . 1 . . C
H4 0.4745 -0.2251 0.0076 0.065 Uiso calc R 1 . . H
C5 0.5168(7) -0.1136(5) 0.1419(4) 0.0409(11) Uani d . 1 . . C
C6 0.7901(6) -0.1735(5) 0.2275(5) 0.0432(12) Uani d . 1 . . C
C7 0.9359(7) -0.2695(6) 0.2176(6) 0.0572(15) Uani d . 1 . . C
H7 0.9550 -0.3297 0.1567 0.069 Uiso calc R 1 . . H
C8 1.0487(8) -0.2740(6) 0.2972(7) 0.0659(18) Uani d . 1 . . C
H8 1.1454 -0.3380 0.2919 0.079 Uiso calc R 1 . . H
C9 1.0193(8) -0.1828(6) 0.3863(6) 0.0647(17) Uani d . 1 . . C
H9 1.0960 -0.1836 0.4412 0.078 Uiso calc R 1 . . H
C10 0.8762(7) -0.0919(5) 0.3920(5) 0.0515(14) Uani d . 1 . . C
H10 0.8562 -0.0308 0.4523 0.062 Uiso calc R 1 . . H
C11 0.4703(6) 0.2268(5) 0.4691(4) 0.0393(11) Uani d . 1 . . C
C12 0.4057(6) 0.3427(5) 0.5457(4) 0.0346(10) Uani d . 1 . . C
C13 0.2609(7) 0.4286(5) 0.5223(5) 0.0458(12) Uani d . 1 A . C
H13 0.2046 0.4129 0.4589 0.055 Uiso calc R 1 . . H
C14 0.1990(7) 0.5375(5) 0.5920(5) 0.0491(13) Uani d . 1 . . C
H14 0.1017 0.5952 0.5752 0.059 Uiso calc R 1 A . H
C15 0.2805(6) 0.5607(5) 0.6858(5) 0.0444(12) Uani d . 1 A . C
C16 0.4255(7) 0.4766(6) 0.7107(5) 0.0486(13) Uani d . 1 . . C
H16 0.4813 0.4931 0.7742 0.058 Uiso calc R 1 A . H
C17 0.4878(6) 0.3666(5) 0.6397(4) 0.0401(11) Uani d . 1 A . C
H17 0.5855 0.3091 0.6560 0.048 Uiso calc R 1 . . H

loop_
_atom_site_aniso_label
_atom_site_aniso_U_11
_atom_site_aniso_U_22
_atom_site_aniso_U_33
_atom_site_aniso_U_12
_atom_site_aniso_U_13
_atom_site_aniso_U_23
Cu1 0.0541(4) 0.0300(3) 0.0461(4) 0.0046(3) -0.0102(3) -0.0163(3)
S1 0.0647(10) 0.0518(9) 0.0864(12) -0.0100(8) 0.0226(9) -0.0421(9)
N1 0.053(3) 0.028(2) 0.035(2) -0.0024(18) -0.0047(18) -0.0117(16)
N2 0.060(3) 0.038(2) 0.042(2) 0.008(2) 0.000(2) -0.0133(19)
N3 0.044(2) 0.028(2) 0.049(2) -0.0032(17) -0.0067(19) -0.0048(18)
O1 0.065(2) 0.048(2) 0.054(2) 0.0086(18) -0.0165(19) -0.0251(18)
O2 0.054(2) 0.0385(19) 0.049(2) 0.0078(17) -0.0081(17) -0.0174(16)
O3 0.082(4) 0.102(4) 0.181(7) 0.037(3) -0.021(4) -0.083(5)
O4 0.062(6) 0.050(5) 0.088(6) -0.014(5) 0.041(5) -0.022(5)
O4' 0.124(9) 0.065(7) 0.116(8) -0.037(7) 0.050(7) -0.046(6)
O5 0.113(4) 0.040(2) 0.056(3) -0.025(2) 0.011(2) -0.0166(19)
O1W 0.080(7) 0.073(7) 0.092(8) 0.003(5) 0.024(6) -0.032(6)
O1W' 0.109(13) 0.076(10) 0.066(9) 0.015(8) -0.001(8) -0.017(7)
O2W 0.084(6) 0.064(6) 0.077(6) 0.000(5) -0.018(5) -0.006(5)
C1 0.053(3) 0.046(3) 0.051(3) 0.002(2) -0.004(3) -0.023(3)
C2 0.051(3) 0.062(4) 0.061(4) 0.000(3) -0.010(3) -0.021(3)
C3 0.065(4) 0.063(4) 0.052(3) -0.007(3) -0.015(3) -0.016(3)
C4 0.075(4) 0.041(3) 0.044(3) 0.000(3) -0.004(3) -0.017(2)
C5 0.055(3) 0.031(2) 0.035(3) -0.004(2) 0.000(2) -0.006(2)
C6 0.049(3) 0.029(2) 0.050(3) -0.002(2) 0.004(2) -0.003(2)
C7 0.051(3) 0.039(3) 0.079(4) -0.001(3) 0.004(3) -0.013(3)
C8 0.043(3) 0.045(3) 0.108(5) 0.002(3) -0.008(3) -0.009(3)
C9 0.062(4) 0.044(3) 0.092(5) -0.007(3) -0.026(3) -0.008(3)
C10 0.056(3) 0.029(3) 0.071(4) -0.003(2) -0.015(3) -0.008(2)
C11 0.049(3) 0.031(2) 0.038(3) -0.008(2) 0.002(2) -0.008(2)
C12 0.039(3) 0.026(2) 0.038(3) -0.0053(19) 0.003(2) -0.0075(19)
C13 0.050(3) 0.042(3) 0.047(3) -0.005(2) -0.007(2) -0.012(2)
C14 0.046(3) 0.034(3) 0.065(4) 0.000(2) 0.001(3) -0.012(2)
C15 0.044(3) 0.032(3) 0.058(3) -0.011(2) 0.015(2) -0.019(2)
C16 0.046(3) 0.049(3) 0.054(3) -0.013(2) 0.000(2) -0.023(3)
C17 0.037(3) 0.035(3) 0.047(3) -0.001(2) 0.002(2) -0.010(2)

loop_
_atom_type_symbol
_atom_type_description
_atom_type_scat_dispersion_real
_atom_type_scat_dispersion_imag
_atom_type_scat_source
C C 0.0033 0.0016 'International Tables Vol C Tables 4.2.6.8 and 6.1.1.4'
H H 0.0000 0.0000 'International Tables Vol C Tables 4.2.6.8 and 6.1.1.4'
Cu Cu 0.3201 1.2651 'International Tables Vol C Tables 4.2.6.8 and 6.1.1.4'
N N 0.0061 0.0033 'International Tables Vol C Tables 4.2.6.8 and 6.1.1.4'
O O 0.0106 0.0060 'International Tables Vol C Tables 4.2.6.8 and 6.1.1.4'
S S 0.1246 0.1234 'International Tables Vol C Tables 4.2.6.8 and 6.1.1.4'

loop_
_geom_angle_atom_site_label_1
_geom_angle_atom_site_label_2
_geom_angle_atom_site_label_3
_geom_angle_site_symmetry_3
_geom_angle
_geom_angle_publ_flag
O1 Cu1 O2 . 64.16(14) yes
O1 Cu1 O5 2_666 89.24(17) yes
O2 Cu1 O5 2_666 95.85(15) yes
N1 Cu1 O1 . 97.59(16) yes
N1 Cu1 O2 . 156.07(17) yes
N1 Cu1 O5 2_666 99.40(16) yes
N3 Cu1 N1 . 94.06(17) yes
N3 Cu1 O1 . 165.98(17) yes
N3 Cu1 O2 . 102.42(16) yes
N3 Cu1 O5 2_666 96.54(17) yes
O4 S1 O5 . 122.4(6) ?
O5 S1 O4' . 99.3(7) ?
O4 S1 O3 . 104.5(6) ?
O5 S1 O3 . 109.0(4) ?
O4' S1 O3 . 130.8(7) ?
O4 S1 C15 . 107.3(6) ?
O5 S1 C15 . 106.7(2) ?
O4' S1 C15 . 103.2(6) ?
O3 S1 C15 . 105.9(3) ?
C5 N1 C1 . 118.0(4) ?
C5 N1 Cu1 . 124.3(4) ?
C1 N1 Cu1 . 117.6(3) ?
C6 N2 C5 . 131.8(4) ?
C6 N2 H2N . 114.1 ?
C5 N2 H2N . 114.1 ?
C6 N3 C10 . 118.3(5) ?
C6 N3 Cu1 . 124.2(4) ?
C10 N3 Cu1 . 117.3(3) ?
C11 O1 Cu1 . 90.6(3) ?
C11 O2 Cu1 . 86.4(3) ?
S1 O5 Cu1 2_666 135.1(3) ?
H1A O1W H1B . 104.6 ?
H1A O1W H1C . 125.5 ?
H1B O1W H1C . 98.0 ?
H1A O1W H1D . 125.1 ?
H1C O1W H1D . 86.4 ?
H1B O1W' H1C . 108.0 ?
H1C O1W' H1D . 114.8 ?
H1W O2W H2W . 107.4 ?
C2 C1 N1 . 123.4(5) ?
C2 C1 H1 . 118.3 ?
N1 C1 H1 . 118.3 ?
C1 C2 C3 . 118.5(6) ?
C1 C2 H2 . 120.7 ?
C3 C2 H2 . 120.7 ?
C4 C3 C2 . 119.1(5) ?
C4 C3 H3 . 120.4 ?
C2 C3 H3 . 120.4 ?
C3 C4 C5 . 119.8(5) ?
C3 C4 H4 . 120.1 ?
C5 C4 H4 . 120.1 ?
N1 C5 N2 . 121.1(5) ?
N1 C5 C4 . 121.2(5) ?
N2 C5 C4 . 117.8(5) ?
N3 C6 N2 . 121.6(5) ?
N3 C6 C7 . 121.1(5) ?
N2 C6 C7 . 117.2(5) ?
C8 C7 C6 . 119.5(6) ?
C8 C7 H7 . 120.2 ?
C6 C7 H7 . 120.2 ?
C7 C8 C9 . 119.5(6) ?
C7 C8 H8 . 120.2 ?
C9 C8 H8 . 120.2 ?
C10 C9 C8 . 118.7(6) ?
C10 C9 H9 . 120.7 ?
C8 C9 H9 . 120.7 ?
N3 C10 C9 . 122.9(6) ?
N3 C10 H10 . 118.5 ?
C9 C10 H10 . 118.5 ?
O2 C11 O1 . 118.4(4) ?
O2 C11 C12 . 122.5(5) ?
O1 C11 C12 . 119.1(5) ?
O2 C11 Cu1 . 61.8(2) ?
O1 C11 Cu1 . 57.0(2) ?
C12 C11 Cu1 . 173.4(4) ?
C17 C12 C13 . 119.3(4) ?
C17 C12 C11 . 121.1(4) ?
C13 C12 C11 . 119.6(5) ?
C14 C13 C12 . 120.6(5) ?
C14 C13 H13 . 119.7 ?
C12 C13 H13 . 119.7 ?
C15 C14 C13 . 120.0(5) ?
C15 C14 H14 . 120.0 ?
C13 C14 H14 . 120.0 ?
C14 C15 C16 . 120.5(5) ?
C14 C15 S1 . 118.6(4) ?
C16 C15 S1 . 120.9(4) ?
C15 C16 C17 . 119.2(5) ?
C15 C16 H16 . 120.4 ?
C17 C16 H16 . 120.4 ?
C12 C17 C16 . 120.4(5) ?
C12 C17 H17 . 119.8 ?
C16 C17 H17 . 119.8 ?

loop_
_geom_bond_atom_site_label_1
_geom_bond_atom_site_label_2
_geom_bond_site_symmetry_2
_geom_bond_distance
_geom_bond_publ_flag
Cu1 O1 . 1.985(4) yes
Cu1 O2 . 2.090(3) yes
Cu1 O5 2_666 2.227(4) yes
Cu1 N1 . 1.956(4) yes
Cu1 N3 . 1.951(4) yes
Cu1 Cu1 2_666 9.5362(12) ?
S1 O4 . 1.399(8) ?
S1 O5 . 1.436(4) ?
S1 O4' . 1.456(9) ?
S1 O3 . 1.469(6) ?
S1 C15 . 1.780(5) ?
N1 C5 . 1.334(6) ?
N1 C1 . 1.355(7) ?
N2 C6 . 1.363(7) ?
N2 C5 . 1.377(7) ?
N2 H2N . 0.8600 ?
N3 C6 . 1.332(7) ?
N3 C10 . 1.355(7) ?
O1 C11 . 1.269(6) ?
O2 C11 . 1.252(6) ?
O1W H1A . 0.8090 ?
O1W H1B . 0.8295 ?
O1W' H1C . 0.8514 ?
O1W' H1D . 0.8662 ?
O2W H1W . 0.8494 ?
O2W H2W . 0.8516 ?
C1 C2 . 1.354(8) ?
C1 H1 . 0.9300 ?
C2 C3 . 1.385(8) ?
C2 H2 . 0.9300 ?
C3 C4 . 1.359(9) ?
C3 H3 . 0.9300 ?
C4 C5 . 1.396(7) ?
C4 H4 . 0.9300 ?
C6 C7 . 1.400(7) ?
C7 C8 . 1.353(9) ?
C7 H7 . 0.9300 ?
C8 C9 . 1.381(9) ?
C8 H8 . 0.9300 ?
C9 C10 . 1.356(8) ?
C9 H9 . 0.9300 ?
C10 H10 . 0.9300 ?
C11 C12 . 1.480(6) ?
C12 C17 . 1.374(7) ?
C12 C13 . 1.380(7) ?
C13 C14 . 1.377(7) ?
C13 H13 . 0.9300 ?
C14 C15 . 1.368(8) ?
C14 H14 . 0.9300 ?
C15 C16 . 1.378(8) ?
C16 C17 . 1.395(7) ?
C16 H16 . 0.9300 ?
C17 H17 . 0.9300 ?

loop_
_geom_hbond_atom_site_label_D
_geom_hbond_atom_site_label_H
_geom_hbond_atom_site_label_A
_geom_hbond_site_symmetry_A
_geom_hbond_distance_DH
_geom_hbond_distance_HA
_geom_hbond_distance_DA
_geom_hbond_angle_DHA
_geom_hbond_publ_flag
N2 H2N O1W . 0.86 1.98 2.817(11) 165 yes
N2 H2N O1W' . 0.86 2.13 2.857(15) 141 yes
O1W H1A O4 1_644 0.81 2.08 2.844(12) 158 yes
O1W H1B O2W 2_655 0.83 1.66 2.349(15) 139 yes
O1W' H1C O4' 2_656 0.85 1.66 2.393(15) 142 yes
O1W' H1C O4 2_656 0.85 1.95 2.773(15) 162 yes
O1W' H1D O2W 2_655 0.87 1.91 2.767(18) 171 yes
O2W H1W O1 . 0.85 2.11 2.925(10) 160 yes
O2W H2W O4 2_566 0.85 2.28 3.025(17) 147 yes
O2W H2W O3 2_566 0.85 2.32 3.104(12) 153 yes

loop_
_geom_torsion_atom_site_label_1
_geom_torsion_atom_site_label_2
_geom_torsion_atom_site_label_3
_geom_torsion_atom_site_label_4
_geom_torsion_site_symmetry_1
_geom_torsion_site_symmetry_4
_geom_torsion
N3 Cu1 N1 C5 . . -13.7(4)
O1 Cu1 N1 C5 . . 174.1(4)
O2 Cu1 N1 C5 . . -147.5(4)
O5 Cu1 N1 C5 2_666 . 83.7(4)
C11 Cu1 N1 C5 . . -177.3(4)
Cu1 Cu1 N1 C5 2_666 . 151.3(3)
N3 Cu1 N1 C1 . . 168.7(4)
O1 Cu1 N1 C1 . . -3.5(4)
O2 Cu1 N1 C1 . . 34.9(6)
O5 Cu1 N1 C1 2_666 . -94.0(4)
C11 Cu1 N1 C1 . . 5.0(5)
Cu1 Cu1 N1 C1 2_666 . -26.4(5)
N1 Cu1 N3 C6 . . 14.8(4)
O1 Cu1 N3 C6 . . 161.0(6)
O2 Cu1 N3 C6 . . 177.3(4)
O5 Cu1 N3 C6 2_666 . -85.2(4)
C11 Cu1 N3 C6 . . 177.0(4)
Cu1 Cu1 N3 C6 2_666 . -150.6(3)
N1 Cu1 N3 C10 . . -170.1(4)
O1 Cu1 N3 C10 . . -23.9(9)
O2 Cu1 N3 C10 . . -7.5(4)
O5 Cu1 N3 C10 2_666 . 90.0(4)
C11 Cu1 N3 C10 . . -7.8(5)
Cu1 Cu1 N3 C10 2_666 . 24.5(5)
N3 Cu1 O1 C11 . . 21.6(9)
N1 Cu1 O1 C11 . . 167.6(3)
O2 Cu1 O1 C11 . . 3.9(3)
O5 Cu1 O1 C11 2_666 . -93.0(3)
Cu1 Cu1 O1 C11 2_666 . -38.3(2)
N3 Cu1 O2 C11 . . -179.6(3)
N1 Cu1 O2 C11 . . -47.1(5)
O1 Cu1 O2 C11 . . -3.9(3)
O5 Cu1 O2 C11 2_666 . 82.4(3)
Cu1 Cu1 O2 C11 2_666 . 38.8(2)
O4 S1 O5 Cu1 . 2_666 -157.2(7)
O4' S1 O5 Cu1 . 2_666 -174.2(7)
O3 S1 O5 Cu1 . 2_666 -35.1(5)
C15 S1 O5 Cu1 . 2_666 78.9(4)
C5 N1 C1 C2 . . -0.9(8)
Cu1 N1 C1 C2 . . 176.9(5)
N1 C1 C2 C3 . . 0.4(10)
C1 C2 C3 C4 . . -0.1(10)
C2 C3 C4 C5 . . 0.4(9)
C1 N1 C5 N2 . . -178.8(5)
Cu1 N1 C5 N2 . . 3.5(7)
C1 N1 C5 C4 . . 1.1(7)
Cu1 N1 C5 C4 . . -176.5(4)
C6 N2 C5 N1 . . 13.1(9)
C6 N2 C5 C4 . . -166.9(5)
C3 C4 C5 N1 . . -0.9(8)
C3 C4 C5 N2 . . 179.0(5)
C10 N3 C6 N2 . . 179.2(5)
Cu1 N3 C6 N2 . . -5.7(7)
C10 N3 C6 C7 . . 0.1(8)
Cu1 N3 C6 C7 . . 175.2(4)
C5 N2 C6 N3 . . -11.9(9)
C5 N2 C6 C7 . . 167.2(5)
N3 C6 C7 C8 . . 0.3(9)
N2 C6 C7 C8 . . -178.8(5)
C6 C7 C8 C9 . . -0.8(10)
C7 C8 C9 C10 . . 0.8(10)
C6 N3 C10 C9 . . -0.1(8)
Cu1 N3 C10 C9 . . -175.5(5)
C8 C9 C10 N3 . . -0.4(10)
Cu1 O2 C11 O1 . . 6.3(5)
Cu1 O2 C11 C12 . . -174.2(4)
Cu1 O1 C11 O2 . . -6.6(5)
Cu1 O1 C11 C12 . . 173.9(4)
N3 Cu1 C11 O2 . . 0.6(4)
N1 Cu1 C11 O2 . . 157.5(3)
O1 Cu1 C11 O2 . . 173.4(5)
O5 Cu1 C11 O2 2_666 . -99.5(3)
Cu1 Cu1 C11 O2 2_666 . -93.3(4)
N3 Cu1 C11 O1 . . -172.8(3)
N1 Cu1 C11 O1 . . -15.9(4)
O2 Cu1 C11 O1 . . -173.4(5)
O5 Cu1 C11 O1 2_666 . 87.0(3)
Cu1 Cu1 C11 O1 2_666 . 93.3(4)
O2 C11 C12 C17 . . -0.2(7)
O1 C11 C12 C17 . . 179.3(5)
O2 C11 C12 C13 . . 179.6(5)
O1 C11 C12 C13 . . -0.9(7)
C17 C12 C13 C14 . . 0.1(8)
C11 C12 C13 C14 . . -179.6(5)
C12 C13 C14 C15 . . -0.4(8)
C13 C14 C15 C16 . . 0.6(8)
C13 C14 C15 S1 . . -178.9(4)
O4 S1 C15 C14 . . 99.6(7)
O5 S1 C15 C14 . . -127.6(5)
O4' S1 C15 C14 . . 128.3(8)
O3 S1 C15 C14 . . -11.6(6)
O4 S1 C15 C16 . . -79.9(7)
O5 S1 C15 C16 . . 52.9(5)
O4' S1 C15 C16 . . -51.2(8)
O3 S1 C15 C16 . . 168.9(5)
C14 C15 C16 C17 . . -0.5(8)
S1 C15 C16 C17 . . 179.0(4)
C13 C12 C17 C16 . . 0.0(8)
C11 C12 C17 C16 . . 179.7(5)
C15 C16 C17 C12 . . 0.2(8)
